data_7017852
loop_
_publ_author_name
'Bashforth, Rachel'
'Boyall, Alice J.'
'Coffer, Philippa K.'
'Dillon, Keith B.'
'Goeta, Andr\'es E'
'Howard, Judith A. K.'
'Kenwright, Alan M.'
'Probert, Michael R.'
'Shepherd, Helena J.'
'Thompson, Amber L.'

_publ_section_title
;
 The relative stabilities of cyclic dicationic derivatives of diphosphanes
 with three (3P) or four (4P) linked phosphorus atoms.
;
_journal_issue 4
_journal_name_full 'Dalton transactions (Cambridge, England : 2003)'
_journal_page_first 1165
_journal_page_last 1172
_journal_paper_doi 10.1039/c1dt11549a
_journal_volume 41
_journal_year 2012
_chemical_formula_moiety 'C29 H56 P4, C H Cl3, 2(Al Cl4)'
_chemical_formula_sum 'C30 H57 Al2 Cl11 P4'
_chemical_formula_weight 985.55
_chemical_melting_point ?
_space_group_IT_number 15
_symmetry_cell_setting monoclinic
_symmetry_space_group_name_Hall '-C 2yc'
_symmetry_space_group_name_H-M 'C 1 2/c 1'
_atom_sites_solution_hydrogens geom
_atom_sites_solution_primary direct
_atom_sites_solution_secondary difmap
_audit_creation_method SHELXL-97
_cell_angle_alpha 90.00
_cell_angle_beta 130.3910(10)
_cell_angle_gamma 90.00
_cell_formula_units_Z 8
_cell_length_a 38.5425(12)
_cell_length_b 11.8925(4)
_cell_length_c 26.5378(9)
_cell_measurement_reflns_used 8098
_cell_measurement_temperature 120(2)
_cell_measurement_theta_max 58.234
_cell_measurement_theta_min 4.717
_cell_volume 9264.6(5)
_computing_cell_refinement 'SMART-NT V6.1 (Bruker, 2000)'
_computing_data_collection 'SMART-NT V6.1 (Bruker, 2000)'
_computing_data_reduction 'SAINT-NT V6.45A (Bruker, 2000)'
_computing_molecular_graphics 'Bruker SHELXTL'
_computing_publication_material 'Bruker SHELXTL'
_computing_structure_refinement 'SHELXL-97 (Sheldrick, 1997)'
_computing_structure_solution 'SHELXS-97 (Sheldrick, 1997)'
_diffrn_ambient_temperature 120(2)
_diffrn_detector_area_resol_mean 8
_diffrn_measured_fraction_theta_full 0.998
_diffrn_measured_fraction_theta_max 0.998
_diffrn_measurement_device_type 'Bruker SMART-6000 CCD Diffractometer'
_diffrn_measurement_method \w-scans
_diffrn_radiation_monochromator graphite
_diffrn_radiation_source 'fine-focus sealed tube'
_diffrn_radiation_type MoK\a
_diffrn_radiation_wavelength 0.71073
_diffrn_reflns_av_R_equivalents 0.0760
_diffrn_reflns_av_sigmaI/netI 0.0454
_diffrn_reflns_limit_h_max 52
_diffrn_reflns_limit_h_min -52
_diffrn_reflns_limit_k_max 16
_diffrn_reflns_limit_k_min -16
_diffrn_reflns_limit_l_max 36
_diffrn_reflns_limit_l_min -36
_diffrn_reflns_number 55926
_diffrn_reflns_theta_full 29.14
_diffrn_reflns_theta_max 29.14
_diffrn_reflns_theta_min 1.39
_exptl_absorpt_coefficient_mu 0.858
_exptl_absorpt_correction_T_max 0.9199
_exptl_absorpt_correction_T_min 0.6542
_exptl_absorpt_correction_type integration
_exptl_absorpt_process_details 'XPREP (SHELXTL,1997)'
_exptl_crystal_colour clear_pale_colourless
_exptl_crystal_density_diffrn 1.413
_exptl_crystal_density_meas ?
_exptl_crystal_density_method 'not measured'
_exptl_crystal_description block
_exptl_crystal_F_000 4080
_exptl_crystal_size_max 0.42
_exptl_crystal_size_mid 0.38
_exptl_crystal_size_min 0.27
_refine_diff_density_max 0.966
_refine_diff_density_min -0.860
_refine_diff_density_rms 0.068
_refine_ls_extinction_method none
_refine_ls_goodness_of_fit_ref 1.017
_refine_ls_hydrogen_treatment riding
_refine_ls_matrix_type full
_refine_ls_number_parameters 432
_refine_ls_number_reflns 12468
_refine_ls_number_restraints 15
_refine_ls_restrained_S_all 1.019
_refine_ls_R_factor_all 0.0472
_refine_ls_R_factor_gt 0.0348
_refine_ls_shift/su_max 0.046
_refine_ls_shift/su_mean 0.001
_refine_ls_structure_factor_coef Fsqd
_refine_ls_weighting_details 'calc w=1/[\s^2^(Fo^2^)+(0.0382P)^2^+10.8889P] where P=(Fo^2^+2Fc^2^)/3'
_refine_ls_weighting_scheme calc
_refine_ls_wR_factor_gt 0.0882
_refine_ls_wR_factor_ref 0.0953
_reflns_number_gt 10076
_reflns_number_total 12468
_reflns_threshold_expression >2sigma(I)
_cod_data_source_file c1dt11549a.txt
_cod_data_source_block 16b
_cod_depositor_comments
;
The following automatic conversions were performed:

'_chemical_melting_point' value 'not measured' was changed to '?' -
the value is undefined or not given.

'_symmetry_cell_setting' value
'Monoclinic' changed to 'monoclinic' according to
/home/saulius/struct/CIF-dictionaries/cif_core.dic dictionary named
'cif_core.dic' version 2.4.1 from
2010-06-29.

'_exptl_absorpt_correction_type' value 'Integration'
changed to 'integration' according to
/home/saulius/struct/CIF-dictionaries/cif_core.dic dictionary named
'cif_core.dic' version 2.4.1 from 2010-06-29.

Automatic conversion script
Id: cif_fix_values 1715 2011-07-08 13:25:40Z adriana 

The following automatic conversions were performed:

'_exptl_crystal_density_meas' value 'not measured' was changed to '?'
- the value is perceived as not measured.

Automatic conversion script
Id: cif_fix_values 3008 2015-01-20 13:52:24Z robertas 
;
_cod_original_sg_symbol_H-M C2/c
_cod_database_code 7017852

loop_
_symmetry_equiv_pos_as_xyz
'x, y, z'
'-x, y, -z+1/2'
'x+1/2, y+1/2, z'
'-x+1/2, y+1/2, -z+1/2'
'-x, -y, -z'
'x, -y, z-1/2'
'-x+1/2, -y+1/2, -z'
'x+1/2, -y+1/2, z-1/2'

loop_
_atom_site_label
_atom_site_type_symbol
_atom_site_fract_x
_atom_site_fract_y
_atom_site_fract_z
_atom_site_U_iso_or_equiv
_atom_site_adp_type
_atom_site_occupancy
_atom_site_symmetry_multiplicity
_atom_site_calc_flag
_atom_site_refinement_flags
_atom_site_disorder_assembly
_atom_site_disorder_group
P1 P 0.645170(14) 0.47757(3) 0.22327(2) 0.01526(8) Uani 1 1 d . . .
P2 P 0.706962(15) 0.42066(4) 0.32037(2) 0.01830(9) Uani 1 1 d . . .
P3 P 0.702387(14) 0.55931(4) 0.37265(2) 0.01767(9) Uani 1 1 d . . .
P4 P 0.631755(14) 0.51683(3) 0.32487(2) 0.01479(8) Uani 1 1 d . . .
C1 C 0.60537(5) 0.49958(14) 0.23813(8) 0.0176(3) Uani 1 1 d . . .
H1A H 0.5869 0.5673 0.2135 0.021 Uiso 1 1 calc R . .
H1B H 0.5843 0.4347 0.2198 0.021 Uiso 1 1 calc R . .
C2 C 0.75456(6) 0.47184(17) 0.32525(10) 0.0257(4) Uani 1 1 d . . .
H2A H 0.7542 0.4331 0.2919 0.031 Uiso 1 1 calc R . .
H2B H 0.7514 0.5537 0.3163 0.031 Uiso 1 1 calc R . .
C3 C 0.79920(7) 0.4474(2) 0.39467(11) 0.0373(5) Uani 1 1 d . . .
H3A H 0.8248 0.4737 0.3983 0.056 Uiso 1 1 calc R . .
H3B H 0.8020 0.3662 0.4030 0.056 Uiso 1 1 calc R . .
H3C H 0.7994 0.4866 0.4273 0.056 Uiso 1 1 calc R . .
C4 C 0.73525(6) 0.50126(16) 0.45791(8) 0.0228(3) Uani 1 1 d . . .
H4A H 0.7146 0.4885 0.4674 0.027 Uiso 1 1 calc R . .
H4B H 0.7490 0.4283 0.4614 0.027 Uiso 1 1 calc R . .
C5 C 0.77246(7) 0.58395(19) 0.50770(10) 0.0362(5) Uani 1 1 d . . .
H5A H 0.7898 0.5536 0.5525 0.054 Uiso 1 1 calc R . .
H5B H 0.7586 0.6558 0.5044 0.054 Uiso 1 1 calc R . .
H5C H 0.7930 0.5957 0.4983 0.054 Uiso 1 1 calc R . .
C11 C 0.62460(6) 0.36246(14) 0.16477(8) 0.0180(3) Uani 1 1 d . . .
H11A H 0.5944 0.3851 0.1222 0.022 Uiso 1 1 calc R . .
C12 C 0.61790(6) 0.25276(14) 0.18796(9) 0.0207(3) Uani 1 1 d . . .
H12A H 0.6475 0.2271 0.2296 0.025 Uiso 1 1 calc R . .
H12B H 0.5968 0.2656 0.1966 0.025 Uiso 1 1 calc R . .
C13 C 0.59834(6) 0.16290(15) 0.13446(10) 0.0245(4) Uani 1 1 d . . .
H13A H 0.5945 0.0917 0.1497 0.029 Uiso 1 1 calc R . .
H13B H 0.5680 0.1870 0.0938 0.029 Uiso 1 1 calc R . .
C14 C 0.62956(6) 0.14301(15) 0.11869(9) 0.0247(4) Uani 1 1 d . . .
H14A H 0.6587 0.1104 0.1579 0.030 Uiso 1 1 calc R . .
H14B H 0.6151 0.0881 0.0821 0.030 Uiso 1 1 calc R . .
C15 C 0.63915(7) 0.25126(15) 0.09915(10) 0.0259(4) Uani 1 1 d . . .
H15A H 0.6107 0.2775 0.0561 0.031 Uiso 1 1 calc R . .
H15B H 0.6617 0.2361 0.0935 0.031 Uiso 1 1 calc R . .
C16 C 0.65741(7) 0.34405(15) 0.15094(10) 0.0243(4) Uani 1 1 d . . .
H16A H 0.6606 0.4149 0.1347 0.029 Uiso 1 1 calc R . .
H16B H 0.6879 0.3226 0.1924 0.029 Uiso 1 1 calc R . .
C21 C 0.64728(6) 0.60493(14) 0.18692(8) 0.0183(3) Uani 1 1 d . . .
H21A H 0.6679 0.5893 0.1772 0.022 Uiso 1 1 calc R . .
C22 C 0.66631(6) 0.70808(14) 0.23251(9) 0.0217(3) Uani 1 1 d . . .
H22A H 0.6479 0.7230 0.2457 0.026 Uiso 1 1 calc R . .
H22B H 0.6981 0.6931 0.2731 0.026 Uiso 1 1 calc R . .
C23 C 0.66517(7) 0.81094(15) 0.19685(10) 0.0261(4) Uani 1 1 d . . .
H23A H 0.6767 0.8773 0.2262 0.031 Uiso 1 1 calc R . .
H23B H 0.6853 0.7979 0.1865 0.031 Uiso 1 1 calc R . .
C24 C 0.61698(7) 0.83416(16) 0.13312(10) 0.0310(4) Uani 1 1 d . . .
H24A H 0.5970 0.8503 0.1435 0.037 Uiso 1 1 calc R . .
H24B H 0.6170 0.9011 0.1110 0.037 Uiso 1 1 calc R . .
C25 C 0.59859(8) 0.73340(17) 0.08704(10) 0.0360(5) Uani 1 1 d . . .
H25A H 0.6172 0.7211 0.0740 0.043 Uiso 1 1 calc R . .
H25B H 0.5669 0.7489 0.0464 0.043 Uiso 1 1 calc R . .
C26 C 0.59943(7) 0.62761(16) 0.12034(10) 0.0316(4) Uani 1 1 d . . .
H26A H 0.5897 0.5624 0.0907 0.038 Uiso 1 1 calc R . .
H26B H 0.5775 0.6362 0.1279 0.038 Uiso 1 1 calc R . .
C31 C 0.62181(6) 0.39186(13) 0.35421(9) 0.0178(3) Uani 1 1 d . . .
H31A H 0.6310 0.4119 0.3980 0.021 Uiso 1 1 calc R . .
C32 C 0.64997(6) 0.28846(14) 0.36575(9) 0.0219(3) Uani 1 1 d . . .
H32A H 0.6420 0.2653 0.3235 0.026 Uiso 1 1 calc R . .
H32B H 0.6828 0.3074 0.3974 0.026 Uiso 1 1 calc R . .
C33 C 0.64037(7) 0.19166(15) 0.39321(10) 0.0265(4) Uani 1 1 d . . .
H33A H 0.6578 0.1245 0.3991 0.032 Uiso 1 1 calc R . .
H33B H 0.6506 0.2130 0.4371 0.032 Uiso 1 1 calc R . .
C34 C 0.58984(7) 0.16345(15) 0.34681(11) 0.0294(4) Uani 1 1 d . . .
H34A H 0.5800 0.1378 0.3038 0.035 Uiso 1 1 calc R . .
H34B H 0.5844 0.1016 0.3659 0.035 Uiso 1 1 calc R . .
C35 C 0.56222(7) 0.26601(17) 0.33626(12) 0.0316(4) Uani 1 1 d . . .
H35A H 0.5709 0.2890 0.3790 0.038 Uiso 1 1 calc R . .
H35B H 0.5294 0.2466 0.3056 0.038 Uiso 1 1 calc R . .
C36 C 0.57040(6) 0.36390(16) 0.30762(11) 0.0279(4) Uani 1 1 d . . .
H36A H 0.5531 0.4307 0.3027 0.034 Uiso 1 1 calc R . .
H36B H 0.5596 0.3433 0.2633 0.034 Uiso 1 1 calc R . .
C41 C 0.60729(6) 0.63577(13) 0.33601(8) 0.0170(3) Uani 1 1 d . . .
H41A H 0.5775 0.6101 0.3223 0.020 Uiso 1 1 calc R . .
C42 C 0.63849(6) 0.66541(14) 0.41009(9) 0.0210(3) Uani 1 1 d . . .
H42A H 0.6445 0.5971 0.4360 0.025 Uiso 1 1 calc R . .
H42B H 0.6680 0.6941 0.4251 0.025 Uiso 1 1 calc R . .
C43 C 0.61578(7) 0.75482(16) 0.42180(10) 0.0266(4) Uani 1 1 d . . .
H43A H 0.5884 0.7221 0.4122 0.032 Uiso 1 1 calc R . .
H43B H 0.6371 0.7774 0.4689 0.032 Uiso 1 1 calc R . .
C44 C 0.60196(7) 0.85828(15) 0.37883(10) 0.0278(4) Uani 1 1 d . . .
H44A H 0.6297 0.8988 0.3939 0.033 Uiso 1 1 calc R . .
H44B H 0.5842 0.9094 0.3841 0.033 Uiso 1 1 calc R . .
C45 C 0.57344(7) 0.82793(16) 0.30586(10) 0.0287(4) Uani 1 1 d . . .
H45A H 0.5674 0.8967 0.2803 0.034 Uiso 1 1 calc R . .
H45B H 0.5438 0.7971 0.2891 0.034 Uiso 1 1 calc R . .
C46 C 0.59768(6) 0.74131(14) 0.29545(9) 0.0231(3) Uani 1 1 d . . .
H46A H 0.6266 0.7730 0.3099 0.028 Uiso 1 1 calc R . .
H46B H 0.5783 0.7218 0.2480 0.028 Uiso 1 1 calc R . .
Al1 Al 0.967217(18) 0.99641(5) 0.57721(3) 0.02241(11) Uani 1 1 d . . .
Al2 Al 0.739370(19) 0.04847(5) 0.36262(3) 0.02490(12) Uani 1 1 d . . .
Cl1 Cl 1.003832(16) 1.15035(4) 0.60066(2) 0.02931(10) Uani 1 1 d . . .
Cl2 Cl 0.994296(15) 0.92044(4) 0.67002(2) 0.02977(10) Uani 1 1 d . . .
Cl3 Cl 0.978725(17) 0.88643(4) 0.52622(3) 0.03328(11) Uani 1 1 d . . .
Cl4 Cl 0.896297(15) 1.02822(5) 0.51877(2) 0.03176(11) Uani 1 1 d . . .
Cl5 Cl 0.77349(2) -0.10846(5) 0.40270(3) 0.04405(14) Uani 1 1 d . . .
Cl6 Cl 0.668241(16) 0.02148(4) 0.30859(2) 0.02855(10) Uani 1 1 d . . .
Cl7 Cl 0.748917(18) 0.11685(5) 0.29753(3) 0.03886(13) Uani 1 1 d . . .
Cl8 Cl 0.765674(18) 0.16923(4) 0.43962(2) 0.03276(11) Uani 1 1 d . . .
Cl1S Cl 0.92726(2) 0.42695(5) 0.53606(3) 0.04172(13) Uani 1 1 d D . .
Cl2S Cl 1.01633(3) 0.44743(7) 0.66462(3) 0.0644(2) Uani 1 1 d D . .
Cl3S Cl 0.98581(14) 0.6078(3) 0.5644(2) 0.0792(9) Uani 0.50 1 d PD A 1
C1S C 0.9838(2) 0.4683(6) 0.5804(3) 0.066(4) Uiso 0.50 1 d PD A 1
H1SA H 0.9970 0.4220 0.5650 0.079 Uiso 0.50 1 calc PR A 1
Cl3A Cl 0.99252(13) 0.5722(3) 0.5494(2) 0.1074(16) Uani 0.50 1 d PD A 2
C1SA C 0.98469(14) 0.4532(6) 0.5783(2) 0.0302(17) Uiso 0.50 1 d PD A 2
H1SB H 0.9957 0.3888 0.5677 0.036 Uiso 0.50 1 calc PR A 2

loop_
_atom_site_aniso_label
_atom_site_aniso_U_11
_atom_site_aniso_U_22
_atom_site_aniso_U_33
_atom_site_aniso_U_23
_atom_site_aniso_U_13
_atom_site_aniso_U_12
P1 0.01932(19) 0.01389(18) 0.01437(19) 0.00036(14) 0.01172(17) 0.00011(14)
P2 0.01926(19) 0.0201(2) 0.0171(2) 0.00276(16) 0.01251(18) 0.00210(15)
P3 0.01881(19) 0.0186(2) 0.0144(2) 0.00067(15) 0.01020(17) -0.00143(15)
P4 0.01880(19) 0.01303(18) 0.01412(19) -0.00004(14) 0.01137(17) -0.00043(14)
C1 0.0187(7) 0.0201(8) 0.0156(8) -0.0017(6) 0.0118(7) -0.0005(6)
C2 0.0231(8) 0.0323(10) 0.0268(10) 0.0041(8) 0.0185(8) 0.0013(7)
C3 0.0233(9) 0.0573(14) 0.0307(11) 0.0039(10) 0.0172(9) -0.0026(9)
C4 0.0233(8) 0.0274(9) 0.0133(8) 0.0027(6) 0.0099(7) 0.0017(7)
C5 0.0323(10) 0.0389(12) 0.0191(9) -0.0016(8) 0.0084(9) -0.0072(9)
C11 0.0237(8) 0.0153(7) 0.0168(8) -0.0015(6) 0.0139(7) -0.0011(6)
C12 0.0269(8) 0.0162(8) 0.0203(8) 0.0009(6) 0.0159(7) -0.0001(6)
C13 0.0308(9) 0.0161(8) 0.0256(9) -0.0028(7) 0.0178(8) -0.0032(7)
C14 0.0300(9) 0.0180(8) 0.0234(9) -0.0040(7) 0.0161(8) 0.0004(7)
C15 0.0362(10) 0.0221(9) 0.0278(10) -0.0054(7) 0.0245(9) -0.0009(7)
C16 0.0338(9) 0.0193(8) 0.0298(10) -0.0052(7) 0.0250(9) -0.0039(7)
C21 0.0269(8) 0.0152(7) 0.0167(8) 0.0003(6) 0.0159(7) -0.0012(6)
C22 0.0300(9) 0.0175(8) 0.0193(8) -0.0025(6) 0.0167(8) -0.0048(6)
C23 0.0393(10) 0.0163(8) 0.0265(9) -0.0019(7) 0.0230(9) -0.0062(7)
C24 0.0450(11) 0.0176(8) 0.0293(10) 0.0051(7) 0.0236(10) 0.0021(8)
C25 0.0489(12) 0.0231(9) 0.0204(9) 0.0052(7) 0.0154(9) -0.0049(9)
C26 0.0367(10) 0.0204(9) 0.0180(9) 0.0044(7) 0.0089(8) -0.0056(8)
C31 0.0253(8) 0.0137(7) 0.0199(8) 0.0009(6) 0.0171(7) -0.0007(6)
C32 0.0297(9) 0.0154(8) 0.0280(9) 0.0022(6) 0.0221(8) 0.0019(6)
C33 0.0389(10) 0.0159(8) 0.0311(10) 0.0053(7) 0.0256(9) 0.0037(7)
C34 0.0455(11) 0.0157(8) 0.0360(11) -0.0018(7) 0.0305(10) -0.0059(8)
C35 0.0332(10) 0.0250(9) 0.0441(12) 0.0051(8) 0.0284(10) -0.0031(8)
C36 0.0239(8) 0.0227(9) 0.0352(11) 0.0072(8) 0.0182(8) -0.0008(7)
C41 0.0207(7) 0.0150(7) 0.0165(8) -0.0006(6) 0.0126(7) 0.0001(6)
C42 0.0282(8) 0.0170(8) 0.0182(8) -0.0015(6) 0.0152(7) 0.0003(6)
C43 0.0368(10) 0.0213(9) 0.0291(10) -0.0052(7) 0.0247(9) -0.0013(7)
C44 0.0344(10) 0.0175(8) 0.0331(10) -0.0043(7) 0.0227(9) 0.0013(7)
C45 0.0322(10) 0.0185(8) 0.0286(10) 0.0016(7) 0.0165(8) 0.0070(7)
C46 0.0306(9) 0.0170(8) 0.0196(8) 0.0018(6) 0.0154(8) 0.0019(7)
Al1 0.0210(2) 0.0267(3) 0.0188(3) 0.0012(2) 0.0125(2) -0.0018(2)
Al2 0.0257(3) 0.0300(3) 0.0197(3) 0.0007(2) 0.0150(2) 0.0039(2)
Cl1 0.0271(2) 0.0263(2) 0.0292(2) 0.00208(17) 0.0159(2) -0.00323(17)
Cl2 0.0248(2) 0.0405(3) 0.0207(2) 0.00625(18) 0.01328(19) -0.00232(18)
Cl3 0.0345(2) 0.0368(3) 0.0303(3) -0.0061(2) 0.0217(2) -0.0019(2)
Cl4 0.0213(2) 0.0427(3) 0.0267(2) 0.0045(2) 0.01354(19) 0.00072(18)
Cl5 0.0404(3) 0.0389(3) 0.0465(3) 0.0067(2) 0.0253(3) 0.0170(2)
Cl6 0.0273(2) 0.0320(2) 0.0271(2) 0.00074(18) 0.0180(2) 0.00300(17)
Cl7 0.0347(3) 0.0633(4) 0.0270(3) 0.0005(2) 0.0238(2) -0.0009(2)
Cl8 0.0440(3) 0.0305(2) 0.0209(2) -0.00052(17) 0.0198(2) -0.0027(2)
Cl1S 0.0487(3) 0.0454(3) 0.0286(3) -0.0039(2) 0.0239(3) -0.0009(2)
Cl2S 0.0656(4) 0.0620(4) 0.0312(3) -0.0047(3) 0.0159(3) -0.0043(3)
Cl3S 0.0593(14) 0.0610(14) 0.090(2) 0.0324(12) 0.0363(12) -0.0025(10)
Cl3A 0.0523(14) 0.119(3) 0.092(3) 0.068(2) 0.0208(13) -0.0114(18)

loop_
_atom_type_symbol
_atom_type_description
_atom_type_scat_dispersion_real
_atom_type_scat_dispersion_imag
_atom_type_scat_source
C C 0.0033 0.0016 'International Tables Vol C Tables 4.2.6.8 and 6.1.1.4'
H H 0.0000 0.0000 'International Tables Vol C Tables 4.2.6.8 and 6.1.1.4'
Al Al 0.0645 0.0514 'International Tables Vol C Tables 4.2.6.8 and 6.1.1.4'
P P 0.1023 0.0942 'International Tables Vol C Tables 4.2.6.8 and 6.1.1.4'
Cl Cl 0.1484 0.1585 'International Tables Vol C Tables 4.2.6.8 and 6.1.1.4'

loop_
_exptl_crystal_face_index_h
_exptl_crystal_face_index_k
_exptl_crystal_face_index_l
_exptl_crystal_face_perp_dist
1.00 1.00 0.00 0.1400
0.00 -1.00 0.00 0.1400
0.00 0.00 1.00 0.2500
0.00 0.00 -1.00 0.3000
-2.00 0.00 1.00 0.0500
2.00 0.00 -1.00 0.0500
-4.00 -2.00 -5.00 0.5000
-4.00 -2.00 -5.00 0.2400

loop_
_geom_angle_atom_site_label_1
_geom_angle_atom_site_label_2
_geom_angle_atom_site_label_3
_geom_angle
C11 P1 C21 108.48(8)
C11 P1 C1 109.14(8)
C21 P1 C1 108.98(8)
C11 P1 P2 108.11(6)
C21 P1 P2 119.35(6)
C1 P1 P2 102.37(6)
C2 P2 P1 104.62(6)
C2 P2 P3 100.77(7)
P1 P2 P3 92.25(2)
C4 P3 P4 103.22(6)
C4 P3 P2 102.42(6)
P4 P3 P2 92.23(2)
C41 P4 C1 111.49(8)
C41 P4 C31 106.71(8)
C1 P4 C31 110.22(8)
C41 P4 P3 107.81(6)
C1 P4 P3 102.90(5)
C31 P4 P3 117.74(6)
P4 C1 P1 115.26(9)
P4 C1 H1A 108.5
P1 C1 H1A 108.5
P4 C1 H1B 108.5
P1 C1 H1B 108.5
H1A C1 H1B 107.5
C3 C2 P2 108.17(13)
C3 C2 H2A 110.1
P2 C2 H2A 110.1
C3 C2 H2B 110.1
P2 C2 H2B 110.1
H2A C2 H2B 108.4
C2 C3 H3A 109.5
C2 C3 H3B 109.5
H3A C3 H3B 109.5
C2 C3 H3C 109.5
H3A C3 H3C 109.5
H3B C3 H3C 109.5
C5 C4 P3 109.32(13)
C5 C4 H4A 109.8
P3 C4 H4A 109.8
C5 C4 H4B 109.8
P3 C4 H4B 109.8
H4A C4 H4B 108.3
C4 C5 H5A 109.5
C4 C5 H5B 109.5
H5A C5 H5B 109.5
C4 C5 H5C 109.5
H5A C5 H5C 109.5
H5B C5 H5C 109.5
C12 C11 C16 110.58(14)
C12 C11 P1 113.00(12)
C16 C11 P1 109.76(11)
C12 C11 H11A 107.8
C16 C11 H11A 107.8
P1 C11 H11A 107.8
C13 C12 C11 109.38(14)
C13 C12 H12A 109.8
C11 C12 H12A 109.8
C13 C12 H12B 109.8
C11 C12 H12B 109.8
H12A C12 H12B 108.2
C14 C13 C12 111.15(15)
C14 C13 H13A 109.4
C12 C13 H13A 109.4
C14 C13 H13B 109.4
C12 C13 H13B 109.4
H13A C13 H13B 108.0
C15 C14 C13 111.79(15)
C15 C14 H14A 109.3
C13 C14 H14A 109.3
C15 C14 H14B 109.3
C13 C14 H14B 109.3
H14A C14 H14B 107.9
C14 C15 C16 112.08(15)
C14 C15 H15A 109.2
C16 C15 H15A 109.2
C14 C15 H15B 109.2
C16 C15 H15B 109.2
H15A C15 H15B 107.9
C15 C16 C11 110.14(15)
C15 C16 H16A 109.6
C11 C16 H16A 109.6
C15 C16 H16B 109.6
C11 C16 H16B 109.6
H16A C16 H16B 108.1
C22 C21 C26 111.68(15)
C22 C21 P1 114.12(12)
C26 C21 P1 108.73(12)
C22 C21 H21A 107.3
C26 C21 H21A 107.3
P1 C21 H21A 107.3
C23 C22 C21 110.13(14)
C23 C22 H22A 109.6
C21 C22 H22A 109.6
C23 C22 H22B 109.6
C21 C22 H22B 109.6
H22A C22 H22B 108.1
C24 C23 C22 110.97(15)
C24 C23 H23A 109.4
C22 C23 H23A 109.4
C24 C23 H23B 109.4
C22 C23 H23B 109.4
H23A C23 H23B 108.0
C25 C24 C23 110.38(16)
C25 C24 H24A 109.6
C23 C24 H24A 109.6
C25 C24 H24B 109.6
C23 C24 H24B 109.6
H24A C24 H24B 108.1
C24 C25 C26 111.11(17)
C24 C25 H25A 109.4
C26 C25 H25A 109.4
C24 C25 H25B 109.4
C26 C25 H25B 109.4
H25A C25 H25B 108.0
C25 C26 C21 111.65(16)
C25 C26 H26A 109.3
C21 C26 H26A 109.3
C25 C26 H26B 109.3
C21 C26 H26B 109.3
H26A C26 H26B 108.0
C32 C31 C36 111.21(14)
C32 C31 P4 114.82(11)
C36 C31 P4 110.35(12)
C32 C31 H31A 106.7
C36 C31 H31A 106.7
P4 C31 H31A 106.7
C33 C32 C31 109.86(14)
C33 C32 H32A 109.7
C31 C32 H32A 109.7
C33 C32 H32B 109.7
C31 C32 H32B 109.7
H32A C32 H32B 108.2
C34 C33 C32 110.99(16)
C34 C33 H33A 109.4
C32 C33 H33A 109.4
C34 C33 H33B 109.4
C32 C33 H33B 109.4
H33A C33 H33B 108.0
C35 C34 C33 110.38(16)
C35 C34 H34A 109.6
C33 C34 H34A 109.6
C35 C34 H34B 109.6
C33 C34 H34B 109.6
H34A C34 H34B 108.1
C34 C35 C36 110.90(16)
C34 C35 H35A 109.5
C36 C35 H35A 109.5
C34 C35 H35B 109.5
C36 C35 H35B 109.5
H35A C35 H35B 108.0
C35 C36 C31 109.64(16)
C35 C36 H36A 109.7
C31 C36 H36A 109.7
C35 C36 H36B 109.7
C31 C36 H36B 109.7
H36A C36 H36B 108.2
C46 C41 C42 110.01(14)
C46 C41 P4 115.79(12)
C42 C41 P4 109.01(11)
C46 C41 H41A 107.2
C42 C41 H41A 107.2
P4 C41 H41A 107.2
C43 C42 C41 109.97(14)
C43 C42 H42A 109.7
C41 C42 H42A 109.7
C43 C42 H42B 109.7
C41 C42 H42B 109.7
H42A C42 H42B 108.2
C44 C43 C42 112.23(15)
C44 C43 H43A 109.2
C42 C43 H43A 109.2
C44 C43 H43B 109.2
C42 C43 H43B 109.2
H43A C43 H43B 107.9
C43 C44 C45 111.99(15)
C43 C44 H44A 109.2
C45 C44 H44A 109.2
C43 C44 H44B 109.2
C45 C44 H44B 109.2
H44A C44 H44B 107.9
C44 C45 C46 111.46(15)
C44 C45 H45A 109.3
C46 C45 H45A 109.3
C44 C45 H45B 109.3
C46 C45 H45B 109.3
H45A C45 H45B 108.0
C45 C46 C41 108.78(15)
C45 C46 H46A 109.9
C41 C46 H46A 109.9
C45 C46 H46B 109.9
C41 C46 H46B 109.9
H46A C46 H46B 108.3
Cl3 Al1 Cl4 110.18(3)
Cl3 Al1 Cl1 109.93(3)
Cl4 Al1 Cl1 110.67(3)
Cl3 Al1 Cl2 108.87(3)
Cl4 Al1 Cl2 110.47(3)
Cl1 Al1 Cl2 106.64(3)
Cl5 Al2 Cl6 108.16(3)
Cl5 Al2 Cl8 110.74(3)
Cl6 Al2 Cl8 110.42(3)
Cl5 Al2 Cl7 111.21(3)
Cl6 Al2 Cl7 109.32(3)
Cl8 Al2 Cl7 106.98(3)
Cl3S C1S Cl2S 110.1(4)
Cl3S C1S Cl1S 109.9(4)
Cl2S C1S Cl1S 112.0(4)
Cl3S C1S H1SA 108.2
Cl2S C1S H1SA 108.2
Cl1S C1S H1SA 108.2
Cl3A C1SA Cl1S 112.1(3)
Cl3A C1SA Cl2S 115.8(3)
Cl1S C1SA Cl2S 110.5(3)
Cl3A C1SA H1SB 105.9
Cl1S C1SA H1SB 105.9
Cl2S C1SA H1SB 105.9

loop_
_geom_bond_atom_site_label_1
_geom_bond_atom_site_label_2
_geom_bond_distance
P1 C11 1.8214(17)
P1 C21 1.8257(17)
P1 C1 1.8333(16)
P1 P2 2.1946(6)
P2 C2 1.8560(18)
P2 P3 2.2343(6)
P3 C4 1.8672(18)
P3 P4 2.1910(6)
P4 C41 1.8272(16)
P4 C1 1.8279(17)
P4 C31 1.8300(16)
C1 H1A 0.9900
C1 H1B 0.9900
C2 C3 1.527(3)
C2 H2A 0.9900
C2 H2B 0.9900
C3 H3A 0.9800
C3 H3B 0.9800
C3 H3C 0.9800
C4 C5 1.521(3)
C4 H4A 0.9900
C4 H4B 0.9900
C5 H5A 0.9800
C5 H5B 0.9800
C5 H5C 0.9800
C11 C12 1.534(2)
C11 C16 1.544(2)
C11 H11A 1.0000
C12 C13 1.529(2)
C12 H12A 0.9900
C12 H12B 0.9900
C13 C14 1.527(3)
C13 H13A 0.9900
C13 H13B 0.9900
C14 C15 1.520(3)
C14 H14A 0.9900
C14 H14B 0.9900
C15 C16 1.532(2)
C15 H15A 0.9900
C15 H15B 0.9900
C16 H16A 0.9900
C16 H16B 0.9900
C21 C22 1.535(2)
C21 C26 1.540(3)
C21 H21A 1.0000
C22 C23 1.530(2)
C22 H22A 0.9900
C22 H22B 0.9900
C23 C24 1.521(3)
C23 H23A 0.9900
C23 H23B 0.9900
C24 C25 1.520(3)
C24 H24A 0.9900
C24 H24B 0.9900
C25 C26 1.526(3)
C25 H25A 0.9900
C25 H25B 0.9900
C26 H26A 0.9900
C26 H26B 0.9900
C31 C32 1.534(2)
C31 C36 1.546(2)
C31 H31A 1.0000
C32 C33 1.531(2)
C32 H32A 0.9900
C32 H32B 0.9900
C33 C34 1.521(3)
C33 H33A 0.9900
C33 H33B 0.9900
C34 C35 1.521(3)
C34 H34A 0.9900
C34 H34B 0.9900
C35 C36 1.531(3)
C35 H35A 0.9900
C35 H35B 0.9900
C36 H36A 0.9900
C36 H36B 0.9900
C41 C46 1.534(2)
C41 C42 1.540(2)
C41 H41A 1.0000
C42 C43 1.532(2)
C42 H42A 0.9900
C42 H42B 0.9900
C43 C44 1.520(3)
C43 H43A 0.9900
C43 H43B 0.9900
C44 C45 1.526(3)
C44 H44A 0.9900
C44 H44B 0.9900
C45 C46 1.531(3)
C45 H45A 0.9900
C45 H45B 0.9900
C46 H46A 0.9900
C46 H46B 0.9900
Al1 Cl3 2.1251(8)
Al1 Cl4 2.1274(7)
Al1 Cl1 2.1429(7)
Al1 Cl2 2.1542(7)
Al2 Cl5 2.1286(8)
Al2 Cl6 2.1401(7)
Al2 Cl8 2.1404(8)
Al2 Cl7 2.1457(8)
Cl1S C1SA 1.743(4)
Cl1S C1S 1.746(6)
Cl2S C1S 1.731(6)
Cl2S C1SA 1.765(4)
Cl3S C1S 1.726(6)
C1S H1SA 1.0000
Cl3A C1SA 1.727(5)
C1SA H1SB 1.0000

loop_
_geom_torsion_atom_site_label_1
_geom_torsion_atom_site_label_2
_geom_torsion_atom_site_label_3
_geom_torsion_atom_site_label_4
_geom_torsion
C11 P1 P2 C2 95.75(9)
C21 P1 P2 C2 -28.76(9)
C1 P1 P2 C2 -149.11(9)
C11 P1 P2 P3 -162.51(6)
C21 P1 P2 P3 72.98(7)
C1 P1 P2 P3 -47.37(6)
C2 P2 P3 C4 -97.96(9)
P1 P2 P3 C4 156.69(6)
C2 P2 P3 P4 157.98(6)
P1 P2 P3 P4 52.64(2)
C4 P3 P4 C41 92.24(8)
P2 P3 P4 C41 -164.45(6)
C4 P3 P4 C1 -149.84(8)
P2 P3 P4 C1 -46.53(6)
C4 P3 P4 C31 -28.43(9)
P2 P3 P4 C31 74.88(7)
C41 P4 C1 P1 133.62(9)
C31 P4 C1 P1 -108.07(10)
P3 P4 C1 P1 18.31(10)
C11 P1 C1 P4 134.37(9)
C21 P1 C1 P4 -107.32(10)
P2 P1 C1 P4 19.98(10)
P1 P2 C2 C3 173.70(14)
P3 P2 C2 C3 78.49(15)
P4 P3 C4 C5 -139.13(13)
P2 P3 C4 C5 125.55(14)
C21 P1 C11 C12 -175.53(12)
C1 P1 C11 C12 -56.91(14)
P2 P1 C11 C12 53.70(13)
C21 P1 C11 C16 60.54(14)
C1 P1 C11 C16 179.16(12)
P2 P1 C11 C16 -70.23(12)
C16 C11 C12 C13 -59.41(19)
P1 C11 C12 C13 177.11(12)
C11 C12 C13 C14 58.08(19)
C12 C13 C14 C15 -55.4(2)
C13 C14 C15 C16 53.5(2)
C14 C15 C16 C11 -54.3(2)
C12 C11 C16 C15 57.5(2)
P1 C11 C16 C15 -177.20(13)
C11 P1 C21 C22 -177.21(12)
C1 P1 C21 C22 64.07(14)
P2 P1 C21 C22 -52.89(14)
C11 P1 C21 C26 57.39(15)
C1 P1 C21 C26 -61.34(15)
P2 P1 C21 C26 -178.29(11)
C26 C21 C22 C23 -54.2(2)
P1 C21 C22 C23 -178.07(12)
C21 C22 C23 C24 57.6(2)
C22 C23 C24 C25 -59.4(2)
C23 C24 C25 C26 57.4(3)
C24 C25 C26 C21 -54.4(3)
C22 C21 C26 C25 53.1(2)
P1 C21 C26 C25 179.90(15)
C41 P4 C31 C32 -165.11(13)
C1 P4 C31 C32 73.68(14)
P3 P4 C31 C32 -43.87(15)
C41 P4 C31 C36 68.27(14)
C1 P4 C31 C36 -52.94(14)
P3 P4 C31 C36 -170.49(11)
C36 C31 C32 C33 -56.5(2)
P4 C31 C32 C33 177.32(13)
C31 C32 C33 C34 57.2(2)
C32 C33 C34 C35 -58.4(2)
C33 C34 C35 C36 58.5(2)
C34 C35 C36 C31 -57.2(2)
C32 C31 C36 C35 56.6(2)
P4 C31 C36 C35 -174.81(14)
C1 P4 C41 C46 -40.68(15)
C31 P4 C41 C46 -161.08(13)
P3 P4 C41 C46 71.56(13)
C1 P4 C41 C42 -165.32(11)
C31 P4 C41 C42 74.28(13)
P3 P4 C41 C42 -53.08(12)
C46 C41 C42 C43 59.18(18)
P4 C41 C42 C43 -172.85(12)
C41 C42 C43 C44 -54.5(2)
C42 C43 C44 C45 52.2(2)
C43 C44 C45 C46 -54.2(2)
C44 C45 C46 C41 58.4(2)
C42 C41 C46 C45 -61.00(19)
P4 C41 C46 C45 174.89(12)
C1SA Cl2S C1S Cl3S -149(3)
C1SA Cl2S C1S Cl1S 88(3)
C1SA Cl1S C1S Cl3S 142(3)
C1SA Cl1S C1S Cl2S -96(3)
C1S Cl1S C1SA Cl3A -56(3)
C1S Cl1S C1SA Cl2S 75(3)
C1S Cl2S C1SA Cl3A 46(3)
C1S Cl2S C1SA Cl1S -82(3)
